data_7062498
loop_
_publ_author_name
'Dahiwadkar, Rahul'
'Dubey, Gurudutt'
'Shaik, Althaf'
'Jana, Palash'
'Thiruvenkatam, Vijay'
'Kanvah, Sriram'

_publ_section_title
;
 Halogen-bonded co-crystals with AIE-active \a-cyanostilbenes
;
_journal_issue 24
_journal_name_full 'New Journal of Chemistry'
_journal_page_first 11685
_journal_page_last 11696
_journal_paper_doi 10.1039/D3NJ00333G
_journal_volume 47
_journal_year 2023
_chemical_formula_moiety 'C15 H9 I2 N'
_chemical_formula_sum 'C15 H9 I2 N'
_chemical_formula_weight 457.03
_chemical_name_systematic 'Diiodo cyanostilbene'
_space_group_crystal_system monoclinic
_space_group_IT_number 14
_space_group_name_Hall '-P 2ybc'
_space_group_name_H-M_alt 'P 1 21/c 1'
_atom_sites_solution_hydrogens geom
_atom_sites_solution_primary dual
_audit_creation_date 2022-12-12
_audit_creation_method
;
Olex2 1.5
(compiled 2022.04.07 svn.rca3783a0 for OlexSys, GUI svn.r6498)
;
_audit_update_record
;
2022-12-12 deposited with the CCDC.	2023-05-19 downloaded from the CCDC.
;
_cell_angle_alpha 90
_cell_angle_beta 93.478(2)
_cell_angle_gamma 90
_cell_formula_units_Z 16
_cell_length_a 26.328(2)
_cell_length_b 26.825(3)
_cell_length_c 8.2403(7)
_cell_measurement_reflns_used 9157
_cell_measurement_temperature 293(2)
_cell_measurement_theta_max 25.55
_cell_measurement_theta_min 2.41
_cell_volume 5809.0(9)
_computing_cell_refinement 'SAINT V8.40B (?, 2016)'
_computing_data_reduction 'SAINT V8.40B (?, 2016)'
_computing_molecular_graphics 'Olex2 1.5 (Dolomanov et al., 2009)'
_computing_publication_material 'Olex2 1.5 (Dolomanov et al., 2009)'
_computing_structure_refinement 'SHELXL 2019/2 (Sheldrick, 2015)'
_computing_structure_solution 'SHELXT  (Sheldrick, 2015)'
_diffrn_ambient_temperature 293(2)
_diffrn_measured_fraction_theta_full 0.997
_diffrn_measured_fraction_theta_max 0.986
_diffrn_measurement_device_type 'Bruker APEX-II CCD'
_diffrn_measurement_method '\f and \w scans'
_diffrn_radiation_type MoK\a
_diffrn_radiation_wavelength 0.71073
_diffrn_reflns_av_unetI/netI 0.1215
_diffrn_reflns_Laue_measured_fraction_full 0.997
_diffrn_reflns_Laue_measured_fraction_max 0.986
_diffrn_reflns_limit_h_max 35
_diffrn_reflns_limit_h_min -35
_diffrn_reflns_limit_k_max 35
_diffrn_reflns_limit_k_min -35
_diffrn_reflns_limit_l_max 10
_diffrn_reflns_limit_l_min -10
_diffrn_reflns_number 149562
_diffrn_reflns_point_group_measured_fraction_full 0.997
_diffrn_reflns_point_group_measured_fraction_max 0.986
_diffrn_reflns_theta_full 25.242
_diffrn_reflns_theta_max 28.369
_diffrn_reflns_theta_min 1.726
_diffrn_source_current 1.4
_diffrn_source_power 0.07
_diffrn_source_voltage 50.0
_diffrn_standards_number 0
_exptl_absorpt_coefficient_mu 4.313
_exptl_absorpt_correction_T_max 0.7457
_exptl_absorpt_correction_T_min 0.5484
_exptl_absorpt_correction_type multi-scan
_exptl_absorpt_process_details
;
SADABS-2016/2 (Bruker,2016) was used for absorption correction.
wR2(int) was 0.1032 before and 0.0872 after correction.
The Ratio of minimum to maximum transmission is 0.7354.
The \l/2 correction factor is Not present.
;
_exptl_crystal_colour 'clear dark colourless'
_exptl_crystal_colour_lustre clear
_exptl_crystal_colour_modifier dark
_exptl_crystal_colour_primary colourless
_exptl_crystal_density_diffrn 2.090
_exptl_crystal_description 'clear dark colourless'
_exptl_crystal_F_000 3392
_exptl_crystal_size_max 0.658
_exptl_crystal_size_mid 0.172
_exptl_crystal_size_min 0.076
_refine_diff_density_max 2.273
_refine_diff_density_min -1.782
_refine_diff_density_rms 0.147
_refine_ls_extinction_coef 0.00062(9)
_refine_ls_extinction_expression Fc^*^=kFc[1+0.001xFc^2^\l^3^/sin(2\q)]^-1/4^
_refine_ls_extinction_method 'SHELXL-2019/2 (Sheldrick 2019)'
_refine_ls_goodness_of_fit_ref 1.012
_refine_ls_hydrogen_treatment constr
_refine_ls_matrix_type full
_refine_ls_number_parameters 669
_refine_ls_number_reflns 149562
_refine_ls_number_restraints 0
_refine_ls_restrained_S_all 1.012
_refine_ls_R_factor_all 0.1579
_refine_ls_R_factor_gt 0.0869
_refine_ls_shift/su_max 0.001
_refine_ls_shift/su_mean 0.000
_refine_ls_structure_factor_coef Fsqd
_refine_ls_weighting_details 'w=1/[\s^2^(Fo^2^)+(0.0487P)^2^+47.6883P] where P=(Fo^2^+2Fc^2^)/3'
_refine_ls_weighting_scheme calc
_refine_ls_wR_factor_gt 0.1965
_refine_ls_wR_factor_ref 0.2379
_reflns_Friedel_coverage 0.000
_reflns_number_gt 78996
_reflns_number_total 149562
_reflns_threshold_expression 'I > 2\s(I)'
_cod_data_source_file d3nj00333g2.cif
_cod_data_source_block diiodo_0m
_cod_depositor_comments 'Adding full bibliography for 7062496--7062498.cif.'
_cod_original_cell_volume 5808.9(9)
_cod_database_code 7062498
_shelx_shelxl_version_number 2019/2
_shelx_space_group_comment
;
The symmetry employed for this shelxl refinement is uniquely defined
by the following loop, which should always be used as a source of
symmetry information in preference to the above space-group names.
They are only intended as comments.
;
_shelx_estimated_absorpt_t_max 0.735
_shelx_estimated_absorpt_t_min 0.164
_olex2_refinement_description
;
1. Twinned data refinement
 Scales: 0.904(2)
 0.096(2)
2. Fixed Uiso
 At 1.2 times of:
  All C(H) groups
3. Others
 Fixed Sof: C53(0.65) C52(0.65) H52(0.65) C61(0.35) C62(0.35) H62(0.35)
4.a Aromatic/amide H refined with riding coordinates:
 C42(H42), C47(H47), C20(H20), C41(H41), C36(H36), C21(H21), C57(H57),
 C14(H14), C44(H44), C35(H35), C6(H6), C56(H56), C45(H45), C39(H39), C24(H24),
 C18(H18), C17(H17), C2(H2), C33(H33), C5(H5), C29(H29), C15(H15), C59(H59),
 C32(H32), C27(H27), C60(H60), C48(H48), C50(H50), C30(H30), C12(H12), C51(H51),
  C26(H26), C11(H11), C7(H7), C3(H3), C52(H52), C62(H62)
;
_olex2_submission_special_instructions 'No special instructions were received'

loop_
_space_group_symop_operation_xyz
'x, y, z'
'-x, y+1/2, -z+1/2'
'-x, -y, -z'
'x, -y-1/2, z-1/2'

loop_
_atom_site_label
_atom_site_type_symbol
_atom_site_fract_x
_atom_site_fract_y
_atom_site_fract_z
_atom_site_U_iso_or_equiv
_atom_site_adp_type
_atom_site_occupancy
_atom_site_site_symmetry_order
_atom_site_calc_flag
_atom_site_refinement_flags_posn
_atom_site_refinement_flags_adp
_atom_site_refinement_flags_occupancy
_atom_site_disorder_assembly
_atom_site_disorder_group
I6 I 0.73478(4) 0.66693(4) -0.22213(12) 0.0726(3) Uani 1 1 d . . . . .
I7 I 0.76390(4) 0.66941(4) 0.28607(12) 0.0750(3) Uani 1 1 d . . . . .
I3 I 0.81110(4) 0.36854(4) 0.22425(13) 0.0838(4) Uani 1 1 d . . . . .
I2 I 0.68600(4) 0.36657(5) -0.11569(13) 0.0911(4) Uani 1 1 d . . . . .
I5 I 0.31134(4) 0.67786(5) 0.60431(14) 0.1009(5) Uani 1 1 d . . . . .
I8 I 1.19100(4) 0.68839(5) 1.27813(14) 0.0996(4) Uani 1 1 d . . . . .
I4 I 1.22849(5) 0.49180(5) 1.17966(15) 0.0998(4) Uani 1 1 d . . . . .
I1 I 0.26935(5) 0.48866(5) 0.67830(16) 0.1030(4) Uani 1 1 d . . . . .
C43 C 0.6774(5) 0.6716(5) -0.0567(14) 0.051(3) Uani 1 1 d . . . . .
C46 C 0.8222(5) 0.6766(5) 0.4674(15) 0.057(3) Uani 1 1 d . . . . .
C28 C 1.1648(5) 0.4752(5) 1.0283(16) 0.061(3) Uani 1 1 d . . . . .
N3 N 0.5448(4) 0.8055(4) 0.2530(16) 0.071(3) Uani 1 1 d . . . . .
C34 C 0.4748(5) 0.7024(5) 0.3755(14) 0.051(3) Uani 1 1 d . . . . .
N2 N 0.9712(5) 0.5464(4) 0.7991(16) 0.081(4) Uani 1 1 d . . . . .
C42 C 0.6645(5) 0.7179(5) 0.0014(17) 0.059(3) Uani 1 1 d . . . . .
H42 H 0.681518 0.746411 -0.029349 0.071 Uiso 1 1 calc R U . . .
C54 C 0.9635(5) 0.7664(5) 0.8300(16) 0.056(3) Uani 1 1 d . . . . .
C16 C 0.8699(5) 0.3963(5) 0.3776(16) 0.062(4) Uani 1 1 d . . . . .
N4 N 0.9588(5) 0.8079(4) 0.8214(16) 0.078(4) Uani 1 1 d . . . . .
C19 C 0.9496(5) 0.4378(5) 0.5731(16) 0.059(3) Uani 1 1 d . . . . .
C47 C 0.8365(5) 0.7219(6) 0.5232(17) 0.067(4) Uani 1 1 d . . . . .
H47 H 0.819089 0.749926 0.483762 0.080 Uiso 1 1 calc R U . . .
C20 C 0.9573(5) 0.3958(5) 0.4778(16) 0.060(3) Uani 1 1 d . . . . .
H20 H 0.989232 0.380894 0.480720 0.072 Uiso 1 1 calc R U . . .
C31 C 0.3820(5) 0.6902(6) 0.5081(16) 0.061(4) Uani 1 1 d . . . . .
C23 C 0.9813(5) 0.5090(5) 0.7488(16) 0.060(3) Uani 1 1 d . . . . .
C13 C 0.6217(5) 0.3967(5) -0.0141(15) 0.064(4) Uani 1 1 d . . . . .
C38 C 0.5384(5) 0.7643(4) 0.2650(15) 0.050(3) Uani 1 1 d . . . . .
C41 C 0.6260(5) 0.7206(5) 0.1056(16) 0.060(3) Uani 1 1 d . . . . .
H41 H 0.618089 0.751356 0.150084 0.072 Uiso 1 1 calc R U . . .
C37 C 0.5250(6) 0.7119(5) 0.2923(16) 0.066(4) Uani 1 1 d . . . . .
C36 C 0.4184(6) 0.6525(5) 0.5209(16) 0.065(4) Uani 1 1 d . . . . .
H36 H 0.411736 0.622994 0.574955 0.078 Uiso 1 1 calc R U . . .
C21 C 0.9178(5) 0.3759(4) 0.3788(16) 0.057(3) Uani 1 1 d . . . . .
H21 H 0.923849 0.348644 0.312938 0.068 Uiso 1 1 calc R U . . .
C22 C 0.9919(6) 0.4597(5) 0.6819(16) 0.063(4) Uani 1 1 d . . . . .
C57 C 1.1063(5) 0.7368(5) 1.0722(18) 0.067(4) Uani 1 1 d . . . . .
H57 H 1.127902 0.764209 1.079562 0.080 Uiso 1 1 calc R U . . .
C14 C 0.5776(5) 0.3700(5) -0.0137(15) 0.061(3) Uani 1 1 d . . . . .
H14 H 0.575366 0.338833 -0.062808 0.073 Uiso 1 1 calc R U . . .
C58 C 1.1210(5) 0.6933(5) 1.1452(15) 0.057(3) Uani 1 1 d . . . . .
C49 C 0.9034(5) 0.6850(8) 0.6949(17) 0.084(5) Uani 1 1 d . . . . .
C44 C 0.6532(5) 0.6294(5) -0.0127(17) 0.066(4) Uani 1 1 d . . . . .
H44 H 0.663026 0.598396 -0.050606 0.079 Uiso 1 1 calc R U . . .
C40 C 0.5980(5) 0.6783(6) 0.1472(15) 0.062(4) Uani 1 1 d . . . . .
C1 C 0.3293(5) 0.4741(6) 0.5306(18) 0.070(4) Uani 1 1 d . . . . .
C35 C 0.4640(5) 0.6591(5) 0.4535(16) 0.063(4) Uani 1 1 d . . . . .
H35 H 0.488091 0.633760 0.460901 0.076 Uiso 1 1 calc R U . . .
C6 C 0.3468(6) 0.4259(6) 0.5143(18) 0.073(4) Uani 1 1 d . . . . .
H6 H 0.331058 0.399646 0.564868 0.088 Uiso 1 1 calc R U . . .
C56 C 1.0600(5) 0.7408(5) 0.9880(18) 0.066(4) Uani 1 1 d . . . . .
H56 H 1.049685 0.771460 0.944928 0.079 Uiso 1 1 calc R U . . .
N1 N 0.5127(5) 0.5536(4) 0.2915(16) 0.081(4) Uani 1 1 d . . . . .
C25 C 1.0795(5) 0.4528(5) 0.8235(16) 0.063(4) Uani 1 1 d . . . . .
C55 C 1.0285(5) 0.7002(6) 0.9662(15) 0.065(4) Uani 1 1 d . . . . .
C45 C 0.6139(6) 0.6334(5) 0.0890(17) 0.069(4) Uani 1 1 d . . . . .
H45 H 0.597447 0.604490 0.119623 0.082 Uiso 1 1 calc R U . . .
C39 C 0.5523(6) 0.6769(6) 0.2446(18) 0.074(4) Uani 1 1 d . . . . .
H39 H 0.542325 0.645194 0.275149 0.089 Uiso 1 1 calc R U . . .
C10 C 0.5393(6) 0.4363(6) 0.1335(16) 0.067(4) Uani 1 1 d . . . . .
C24 C 1.0342(6) 0.4362(5) 0.7198(17) 0.067(4) Uani 1 1 d . . . . .
H24 H 1.036595 0.404444 0.675815 0.081 Uiso 1 1 calc R U . . .
C18 C 0.9013(6) 0.4577(5) 0.5687(18) 0.073(4) Uani 1 1 d . . . . .
H18 H 0.895371 0.485771 0.630933 0.088 Uiso 1 1 calc R U . . .
C17 C 0.8618(6) 0.4375(6) 0.4756(19) 0.079(4) Uani 1 1 d . . . . .
H17 H 0.829392 0.451203 0.477828 0.095 Uiso 1 1 calc R U . . .
C2 C 0.3542(7) 0.5137(6) 0.455(2) 0.085(5) Uani 1 1 d . . . . .
H2 H 0.342975 0.546363 0.464658 0.102 Uiso 1 1 calc R U . . .
C33 C 0.4387(5) 0.7390(5) 0.3654(17) 0.063(4) Uani 1 1 d . . . . .
H33 H 0.445693 0.768675 0.312982 0.076 Uiso 1 1 calc R U . . .
C5 C 0.3871(6) 0.4175(6) 0.424(2) 0.081(4) Uani 1 1 d . . . . .
H5 H 0.398101 0.384750 0.412849 0.097 Uiso 1 1 calc R U . . .
C29 C 1.1543(6) 0.4274(6) 0.9818(19) 0.079(4) Uani 1 1 d . . . . .
H29 H 1.176019 0.401786 1.017796 0.094 Uiso 1 1 calc R U . . .
C15 C 0.5366(5) 0.3896(6) 0.0596(17) 0.070(4) Uani 1 1 d . . . . .
H15 H 0.506567 0.371314 0.059889 0.084 Uiso 1 1 calc R U . . .
C59 C 1.0897(7) 0.6517(6) 1.1297(18) 0.077(4) Uani 1 1 d . . . . .
H59 H 1.099321 0.621577 1.177928 0.093 Uiso 1 1 calc R U . . .
C32 C 0.3924(5) 0.7330(5) 0.4306(17) 0.062(4) Uani 1 1 d . . . . .
H32 H 0.368290 0.758312 0.421589 0.075 Uiso 1 1 calc R U . . .
C27 C 1.1324(7) 0.5116(6) 0.966(2) 0.080(4) Uani 1 1 d . . . . .
H27 H 1.139833 0.544609 0.992839 0.096 Uiso 1 1 calc R U . . .
C9 C 0.5025(6) 0.5139(5) 0.2653(16) 0.069(4) Uani 1 1 d . . . . .
C60 C 1.0436(7) 0.6565(7) 1.040(2) 0.084(5) Uani 1 1 d . . . . .
H60 H 1.022131 0.629013 1.030475 0.101 Uiso 1 1 calc R U . . .
C4 C 0.4124(6) 0.4540(7) 0.3487(18) 0.074(4) Uani 1 1 d . . . . .
C48 C 0.8766(6) 0.7276(7) 0.6378(18) 0.080(5) Uani 1 1 d . . . . .
H48 H 0.885728 0.759070 0.676679 0.096 Uiso 1 1 calc R U . . .
C50 C 0.8873(7) 0.6391(8) 0.638(2) 0.091(5) Uani 1 1 d . . . . .
H50 H 0.903921 0.610779 0.678876 0.109 Uiso 1 1 calc R U . . .
C30 C 1.1118(6) 0.4166(5) 0.8816(19) 0.075(4) Uani 1 1 d . . . . .
H30 H 1.105037 0.383648 0.853195 0.090 Uiso 1 1 calc R U . . .
C8 C 0.4965(8) 0.4604(6) 0.219(2) 0.091(6) Uani 1 1 d . . . . .
C12 C 0.6250(6) 0.4427(6) 0.054(2) 0.089(5) Uani 1 1 d . . . . .
H12 H 0.655129 0.460749 0.052620 0.107 Uiso 1 1 calc R U . . .
C51 C 0.8474(6) 0.6336(6) 0.524(2) 0.081(4) Uani 1 1 d . . . . .
H51 H 0.837507 0.602220 0.486239 0.097 Uiso 1 1 calc R U . . .
C26 C 1.0906(6) 0.5020(6) 0.870(2) 0.079(4) Uani 1 1 d . . . . .
H26 H 1.069150 0.527888 0.834131 0.095 Uiso 1 1 calc R U . . .
C11 C 0.5847(7) 0.4622(6) 0.123(2) 0.090(5) Uani 1 1 d . . . . .
H11 H 0.587236 0.494213 0.166434 0.108 Uiso 1 1 calc R U . . .
C7 C 0.4587(7) 0.4352(6) 0.2565(19) 0.082(5) Uani 1 1 d . . . . .
H7 H 0.458279 0.401824 0.225983 0.098 Uiso 1 1 calc R U . . .
C3 C 0.3964(7) 0.5025(7) 0.364(2) 0.090(5) Uani 1 1 d . . . . .
H3 H 0.413523 0.528090 0.313711 0.108 Uiso 1 1 calc R U . . .
C53 C 0.9790(12) 0.7141(11) 0.867(3) 0.053(6) Uani 0.65 1 d . . P A 1
C52 C 0.9491(10) 0.6768(9) 0.802(3) 0.052(5) Uani 0.65 1 d . . P A 1
H52 H 0.958244 0.644093 0.828032 0.062 Uiso 0.65 1 calc R U P A 1
C61 C 0.9484(18) 0.7141(16) 0.800(5) 0.039(8) Uani 0.35 1 d . . P A 2
C62 C 0.9826(17) 0.682(2) 0.873(5) 0.045(9) Uani 0.35 1 d . . P A 2
H62 H 0.976940 0.647696 0.864793 0.054 Uiso 0.35 1 calc R U P A 2

loop_
_atom_site_aniso_label
_atom_site_aniso_U_11
_atom_site_aniso_U_22
_atom_site_aniso_U_33
_atom_site_aniso_U_23
_atom_site_aniso_U_13
_atom_site_aniso_U_12
I6 0.0681(6) 0.0876(7) 0.0635(6) -0.0064(5) 0.0152(5) -0.0009(5)
I7 0.0714(7) 0.0900(7) 0.0627(6) -0.0040(5) -0.0036(5) -0.0015(5)
I3 0.0688(7) 0.1089(9) 0.0740(7) -0.0076(6) 0.0078(5) -0.0176(6)
I2 0.0761(7) 0.1265(10) 0.0718(7) -0.0152(6) 0.0124(5) -0.0089(7)
I5 0.0652(7) 0.1723(13) 0.0663(7) -0.0073(7) 0.0130(5) -0.0286(7)
I8 0.0668(7) 0.1580(12) 0.0735(7) 0.0031(7) 0.0002(5) 0.0319(7)
I4 0.0963(9) 0.1102(10) 0.0905(8) -0.0291(7) -0.0149(7) -0.0103(7)
I1 0.0866(8) 0.1270(11) 0.0950(9) -0.0325(7) 0.0028(7) 0.0192(7)
C43 0.048(7) 0.064(8) 0.039(6) 0.002(6) -0.005(5) 0.000(6)
C46 0.042(7) 0.084(10) 0.047(7) 0.002(7) 0.007(6) 0.000(7)
C28 0.075(9) 0.052(8) 0.057(8) -0.007(6) 0.001(7) -0.004(7)
N3 0.061(7) 0.043(7) 0.108(10) 0.013(6) -0.007(7) 0.001(6)
C34 0.044(7) 0.067(9) 0.042(6) -0.005(6) 0.000(5) -0.001(6)
N2 0.108(11) 0.041(7) 0.096(10) -0.005(6) 0.018(8) 0.011(7)
C42 0.059(8) 0.052(8) 0.067(8) -0.010(7) 0.001(7) -0.010(7)
C54 0.060(8) 0.046(9) 0.063(8) 0.005(6) 0.012(6) -0.009(7)
C16 0.059(9) 0.069(9) 0.059(8) 0.001(7) 0.006(7) -0.006(7)
N4 0.087(9) 0.041(7) 0.107(10) 0.019(7) 0.016(8) 0.008(6)
C19 0.063(9) 0.052(8) 0.063(8) 0.008(6) 0.008(7) -0.005(7)
C47 0.059(9) 0.079(10) 0.062(9) -0.001(8) 0.002(7) 0.009(8)
C20 0.052(8) 0.058(9) 0.073(9) 0.006(7) 0.011(7) 0.002(7)
C31 0.044(7) 0.084(10) 0.054(8) -0.015(7) 0.001(6) -0.017(7)
C23 0.075(10) 0.043(8) 0.063(8) 0.003(7) 0.010(7) 0.003(7)
C13 0.073(10) 0.069(10) 0.047(7) -0.005(7) -0.006(7) 0.000(8)
C38 0.063(8) 0.033(7) 0.053(7) 0.004(5) -0.008(6) 0.005(6)
C41 0.059(8) 0.062(9) 0.058(8) -0.021(7) -0.001(7) -0.001(7)
C37 0.080(10) 0.065(10) 0.050(8) -0.004(7) -0.020(7) 0.008(8)
C36 0.085(11) 0.049(8) 0.060(8) 0.003(6) 0.000(8) -0.011(8)
C21 0.065(9) 0.037(7) 0.069(9) -0.005(6) 0.018(7) 0.000(6)
C22 0.083(10) 0.047(8) 0.061(8) 0.018(6) 0.014(8) 0.003(7)
C57 0.063(9) 0.063(10) 0.074(10) 0.006(7) 0.005(8) -0.001(7)
C14 0.067(9) 0.060(9) 0.053(8) -0.001(6) -0.003(7) -0.003(7)
C58 0.054(8) 0.068(9) 0.051(7) -0.003(7) 0.014(6) 0.007(7)
C49 0.039(8) 0.170(19) 0.043(8) 0.002(10) 0.008(6) 0.018(10)
C44 0.070(9) 0.062(9) 0.067(9) 0.003(7) 0.008(7) -0.004(8)
C40 0.040(7) 0.101(12) 0.044(7) -0.001(7) 0.004(6) -0.014(7)
C1 0.053(8) 0.077(11) 0.077(10) -0.017(8) -0.018(7) 0.001(8)
C35 0.067(9) 0.062(9) 0.059(8) -0.002(7) -0.002(7) 0.007(7)
C6 0.068(10) 0.079(11) 0.072(10) -0.005(8) -0.002(8) -0.005(8)
C56 0.063(9) 0.062(9) 0.074(10) 0.014(7) 0.007(8) 0.006(8)
N1 0.100(10) 0.033(7) 0.108(10) -0.019(6) -0.002(8) -0.005(6)
C25 0.070(9) 0.063(9) 0.058(8) 0.005(7) 0.007(7) -0.007(8)
C55 0.057(9) 0.097(12) 0.044(7) 0.002(7) 0.012(6) -0.001(9)
C45 0.078(10) 0.065(10) 0.062(9) 0.000(7) 0.003(8) -0.013(8)
C39 0.080(11) 0.072(11) 0.067(9) 0.002(8) -0.018(8) -0.002(9)
C10 0.085(11) 0.068(10) 0.048(7) -0.005(7) -0.003(7) 0.015(9)
C24 0.088(11) 0.042(8) 0.073(9) 0.008(7) 0.012(8) 0.006(8)
C18 0.082(11) 0.062(9) 0.076(10) -0.007(8) 0.006(8) 0.013(8)
C17 0.066(10) 0.082(11) 0.088(11) -0.010(9) 0.006(9) 0.010(8)
C2 0.116(15) 0.052(9) 0.083(11) -0.009(8) -0.026(11) 0.007(10)
C33 0.058(9) 0.067(9) 0.063(8) 0.015(7) -0.004(7) -0.003(7)
C5 0.091(12) 0.069(11) 0.082(11) -0.003(8) 0.002(10) 0.000(9)
C29 0.076(11) 0.074(11) 0.085(11) -0.017(9) -0.008(9) 0.012(8)
C15 0.057(9) 0.085(11) 0.066(9) 0.001(8) -0.004(7) -0.002(8)
C59 0.103(13) 0.065(10) 0.065(9) 0.019(8) 0.020(9) 0.012(10)
C32 0.060(9) 0.056(9) 0.071(9) 0.000(7) 0.005(7) 0.007(7)
C27 0.101(13) 0.054(9) 0.084(11) 0.014(8) 0.003(10) -0.015(9)
C9 0.101(12) 0.038(8) 0.064(9) 0.005(7) -0.020(8) -0.009(8)
C60 0.095(13) 0.089(12) 0.071(10) -0.011(9) 0.030(10) -0.031(10)
C4 0.070(10) 0.087(12) 0.065(9) -0.005(8) -0.007(8) 0.015(9)
C48 0.058(9) 0.120(14) 0.065(9) -0.026(9) 0.015(8) -0.006(9)
C50 0.083(12) 0.118(15) 0.070(11) 0.008(10) 0.000(9) 0.040(11)
C30 0.083(11) 0.052(9) 0.089(11) -0.014(8) -0.007(9) 0.011(8)
C8 0.136(17) 0.059(10) 0.072(10) 0.010(8) -0.036(11) -0.018(11)
C12 0.079(11) 0.091(13) 0.099(13) -0.027(10) 0.005(10) -0.022(10)
C51 0.080(11) 0.080(11) 0.083(11) 0.013(9) 0.003(9) 0.022(9)
C26 0.079(11) 0.063(10) 0.095(12) 0.014(8) 0.006(9) 0.005(8)
C11 0.112(15) 0.058(10) 0.100(13) -0.032(9) 0.000(11) -0.003(10)
C7 0.101(13) 0.056(10) 0.085(11) 0.014(8) -0.033(10) -0.019(9)
C3 0.079(12) 0.106(15) 0.083(12) 0.014(10) -0.011(10) -0.024(11)
C53 0.062(19) 0.040(17) 0.060(15) -0.002(13) 0.028(14) -0.008(15)
C52 0.067(17) 0.033(15) 0.057(13) -0.008(10) 0.019(13) 0.002(11)
C61 0.05(2) 0.02(3) 0.05(2) -0.015(16) 0.003(18) 0.008(18)
C62 0.05(3) 0.04(3) 0.05(2) -0.01(2) 0.007(18) -0.02(2)

loop_
_atom_type_symbol
_atom_type_description
_atom_type_scat_dispersion_real
_atom_type_scat_dispersion_imag
_atom_type_scat_source
C C 0.0033 0.0016 'International Tables Vol C Tables 4.2.6.8 and 6.1.1.4'
H H 0.0000 0.0000 'International Tables Vol C Tables 4.2.6.8 and 6.1.1.4'
I I -0.4742 1.8119 'International Tables Vol C Tables 4.2.6.8 and 6.1.1.4'
N N 0.0061 0.0033 'International Tables Vol C Tables 4.2.6.8 and 6.1.1.4'

loop_
_geom_angle_atom_site_label_1
_geom_angle_atom_site_label_2
_geom_angle_atom_site_label_3
_geom_angle
_geom_angle_site_symmetry_1
_geom_angle_site_symmetry_3
_geom_angle_publ_flag
C42 C43 I6 118.8(9) . . ?
C44 C43 I6 119.4(10) . . ?
C44 C43 C42 121.8(12) . . ?
C47 C46 I7 120.5(10) . . ?
C47 C46 C51 120.9(14) . . ?
C51 C46 I7 118.5(11) . . ?
C29 C28 I4 120.9(11) . . ?
C29 C28 C27 117.0(14) . . ?
C27 C28 I4 122.1(11) . . ?
C35 C34 C37 123.9(12) . . ?
C35 C34 C33 118.4(12) . . ?
C33 C34 C37 117.6(12) . . ?
C43 C42 H42 120.9 . . ?
C41 C42 C43 118.3(12) . . ?
C41 C42 H42 120.9 . . ?
N4 C54 C53 167.8(19) . . ?
N4 C54 C61 155(2) . . ?
C21 C16 I3 120.8(10) . . ?
C21 C16 C17 119.0(13) . . ?
C17 C16 I3 120.1(11) . . ?
C20 C19 C22 121.6(13) . . ?
C18 C19 C20 117.5(13) . . ?
C18 C19 C22 120.8(13) . . ?
C46 C47 H47 119.3 . . ?
C46 C47 C48 121.4(15) . . ?
C48 C47 H47 119.3 . . ?
C19 C20 H20 119.6 . . ?
C21 C20 C19 120.8(12) . . ?
C21 C20 H20 119.6 . . ?
C36 C31 I5 118.7(11) . . ?
C32 C31 I5 121.6(11) . . ?
C32 C31 C36 119.6(12) . . ?
N2 C23 C22 177.2(16) . . ?
C14 C13 I2 120.4(10) . . ?
C12 C13 I2 118.9(12) . . ?
C12 C13 C14 120.7(14) . . ?
N3 C38 C37 173.2(15) . . ?
C42 C41 H41 119.1 . . ?
C42 C41 C40 121.8(12) . . ?
C40 C41 H41 119.1 . . ?
C38 C37 C34 116.5(12) . . ?
C39 C37 C34 122.3(14) . . ?
C39 C37 C38 121.2(15) . . ?
C31 C36 H36 120.2 . . ?
C35 C36 C31 119.5(13) . . ?
C35 C36 H36 120.2 . . ?
C16 C21 C20 120.4(12) . . ?
C16 C21 H21 119.8 . . ?
C20 C21 H21 119.8 . . ?
C23 C22 C19 115.2(12) . . ?
C24 C22 C19 123.0(13) . . ?
C24 C22 C23 121.7(15) . . ?
C58 C57 H57 119.6 . . ?
C58 C57 C56 120.9(14) . . ?
C56 C57 H57 119.6 . . ?
C13 C14 H14 120.3 . . ?
C13 C14 C15 119.5(13) . . ?
C15 C14 H14 120.3 . . ?
C57 C58 I8 120.4(11) . . ?
C57 C58 C59 119.8(14) . . ?
C59 C58 I8 119.9(11) . . ?
C48 C49 C52 134(2) . . ?
C48 C49 C61 97(2) . . ?
C50 C49 C48 118.3(15) . . ?
C50 C49 C52 107.3(18) . . ?
C50 C49 C61 144(2) . . ?
C43 C44 H44 120.7 . . ?
C43 C44 C45 118.7(13) . . ?
C45 C44 H44 120.7 . . ?
C41 C40 C39 127.2(14) . . ?
C45 C40 C41 116.7(12) . . ?
C45 C40 C39 116.2(13) . . ?
C6 C1 I1 120.0(12) . . ?
C6 C1 C2 119.6(15) . . ?
C2 C1 I1 120.3(12) . . ?
C34 C35 H35 119.4 . . ?
C36 C35 C34 121.1(13) . . ?
C36 C35 H35 119.4 . . ?
C1 C6 H6 120.4 . . ?
C5 C6 C1 119.3(15) . . ?
C5 C6 H6 120.4 . . ?
C57 C56 H56 119.5 . . ?
C57 C56 C55 121.0(13) . . ?
C55 C56 H56 119.5 . . ?
C30 C25 C24 116.8(13) . . ?
C30 C25 C26 117.5(14) . . ?
C26 C25 C24 125.7(14) . . ?
C56 C55 C53 111.2(17) . . ?
C56 C55 C62 143(3) . . ?
C60 C55 C56 117.6(14) . . ?
C60 C55 C53 131.1(17) . . ?
C60 C55 C62 99(2) . . ?
C44 C45 H45 118.7 . . ?
C40 C45 C44 122.6(13) . . ?
C40 C45 H45 118.7 . . ?
C37 C39 C40 130.2(15) . . ?
C37 C39 H39 114.9 . . ?
C40 C39 H39 114.9 . . ?
C15 C10 C8 124.8(15) . . ?
C11 C10 C15 116.4(14) . . ?
C11 C10 C8 118.8(14) . . ?
C22 C24 C25 129.5(14) . . ?
C22 C24 H24 115.2 . . ?
C25 C24 H24 115.2 . . ?
C19 C18 H18 118.9 . . ?
C17 C18 C19 122.1(14) . . ?
C17 C18 H18 118.9 . . ?
C16 C17 H17 120.0 . . ?
C18 C17 C16 120.1(14) . . ?
C18 C17 H17 120.0 . . ?
C1 C2 H2 120.7 . . ?
C3 C2 C1 118.5(15) . . ?
C3 C2 H2 120.7 . . ?
C34 C33 H33 119.2 . . ?
C34 C33 C32 121.6(13) . . ?
C32 C33 H33 119.2 . . ?
C6 C5 H5 118.2 . . ?
C6 C5 C4 123.6(16) . . ?
C4 C5 H5 118.2 . . ?
C28 C29 H29 119.7 . . ?
C28 C29 C30 120.5(15) . . ?
C30 C29 H29 119.7 . . ?
C14 C15 C10 121.0(14) . . ?
C14 C15 H15 119.5 . . ?
C10 C15 H15 119.5 . . ?
C58 C59 H59 121.0 . . ?
C60 C59 C58 118.1(14) . . ?
C60 C59 H59 121.0 . . ?
C31 C32 C33 119.8(13) . . ?
C31 C32 H32 120.1 . . ?
C33 C32 H32 120.1 . . ?
C28 C27 H27 118.2 . . ?
C26 C27 C28 123.5(15) . . ?
C26 C27 H27 118.2 . . ?
N1 C9 C8 171.2(19) . . ?
C55 C60 C59 122.5(15) . . ?
C55 C60 H60 118.7 . . ?
C59 C60 H60 118.7 . . ?
C5 C4 C7 114.2(15) . . ?
C5 C4 C3 118.8(15) . . ?
C3 C4 C7 127.0(16) . . ?
C47 C48 C49 119.0(16) . . ?
C47 C48 H48 120.5 . . ?
C49 C48 H48 120.5 . . ?
C49 C50 H50 118.8 . . ?
C49 C50 C51 122.5(16) . . ?
C51 C50 H50 118.8 . . ?
C25 C30 C29 122.0(14) . . ?
C25 C30 H30 119.0 . . ?
C29 C30 H30 119.0 . . ?
C9 C8 C10 117.5(16) . . ?
C7 C8 C10 120.5(16) . . ?
C7 C8 C9 121.8(19) . . ?
C13 C12 H12 120.1 . . ?
C11 C12 C13 119.9(15) . . ?
C11 C12 H12 120.1 . . ?
C46 C51 H51 121.1 . . ?
C50 C51 C46 117.9(16) . . ?
C50 C51 H51 121.1 . . ?
C25 C26 H26 120.3 . . ?
C27 C26 C25 119.4(15) . . ?
C27 C26 H26 120.3 . . ?
C10 C11 H11 118.8 . . ?
C12 C11 C10 122.4(14) . . ?
C12 C11 H11 118.8 . . ?
C4 C7 H7 116.6 . . ?
C8 C7 C4 126.9(16) . . ?
C8 C7 H7 116.6 . . ?
C2 C3 H3 119.9 . . ?
C4 C3 C2 120.2(16) . . ?
C4 C3 H3 119.9 . . ?
C54 C53 C55 123(2) . . ?
C52 C53 C54 118(3) . . ?
C52 C53 C55 119(3) . . ?
C49 C52 H52 118.0 . . ?
C53 C52 C49 124(3) . . ?
C53 C52 H52 118.0 . . ?
C54 C61 C49 137(3) . . ?
C62 C61 C54 111(5) . . ?
C62 C61 C49 112(5) . . ?
C55 C62 H62 119.5 . . ?
C61 C62 C55 121(6) . . ?
C61 C62 H62 119.5 . . ?

loop_
_geom_bond_atom_site_label_1
_geom_bond_atom_site_label_2
_geom_bond_distance
_geom_bond_site_symmetry_2
_geom_bond_publ_flag
I6 C43 2.098(12) . ?
I7 C46 2.085(13) . ?
I3 C16 2.076(14) . ?
I2 C13 2.097(14) . ?
I5 C31 2.092(12) . ?
I8 C58 2.089(14) . ?
I4 C28 2.076(14) . ?
I1 C1 2.088(15) . ?
C43 C42 1.380(17) . ?
C43 C44 1.360(17) . ?
C46 C47 1.344(18) . ?
C46 C51 1.398(18) . ?
C28 C29 1.361(18) . ?
C28 C27 1.37(2) . ?
N3 C38 1.123(14) . ?
C34 C37 1.547(19) . ?
C34 C35 1.364(18) . ?
C34 C33 1.366(17) . ?
N2 C23 1.124(15) . ?
C42 H42 0.9300 . ?
C42 C41 1.371(18) . ?
C54 N4 1.121(15) . ?
C54 C53 1.49(4) . ?
C54 C61 1.48(5) . ?
C16 C21 1.374(18) . ?
C16 C17 1.393(19) . ?
C19 C20 1.396(18) . ?
C19 C22 1.505(19) . ?
C19 C18 1.379(18) . ?
C47 H47 0.9300 . ?
C47 C48 1.38(2) . ?
C20 H20 0.9300 . ?
C20 C21 1.388(18) . ?
C31 C36 1.394(19) . ?
C31 C32 1.350(18) . ?
C23 C22 1.466(19) . ?
C13 C14 1.363(18) . ?
C13 C12 1.356(19) . ?
C38 C37 1.469(19) . ?
C41 H41 0.9300 . ?
C41 C40 1.407(18) . ?
C37 C39 1.260(19) . ?
C36 H36 0.9300 . ?
C36 C35 1.363(18) . ?
C21 H21 0.9300 . ?
C22 C24 1.302(19) . ?
C57 H57 0.9300 . ?
C57 C58 1.358(18) . ?
C57 C56 1.370(19) . ?
C14 H14 0.9300 . ?
C14 C15 1.373(18) . ?
C58 C59 1.39(2) . ?
C49 C48 1.41(2) . ?
C49 C50 1.37(2) . ?
C49 C52 1.47(3) . ?
C49 C61 1.63(5) . ?
C44 H44 0.9300 . ?
C44 C45 1.375(18) . ?
C40 C45 1.372(19) . ?
C40 C39 1.49(2) . ?
C1 C6 1.381(19) . ?
C1 C2 1.41(2) . ?
C35 H35 0.9300 . ?
C6 H6 0.9300 . ?
C6 C5 1.35(2) . ?
C56 H56 0.9300 . ?
C56 C55 1.375(19) . ?
N1 C9 1.115(15) . ?
C25 C24 1.49(2) . ?
C25 C30 1.358(19) . ?
C25 C26 1.401(19) . ?
C55 C60 1.37(2) . ?
C55 C53 1.54(4) . ?
C55 C62 1.47(5) . ?
C45 H45 0.9300 . ?
C39 H39 0.9300 . ?
C10 C15 1.393(19) . ?
C10 C8 1.51(2) . ?
C10 C11 1.39(2) . ?
C24 H24 0.9300 . ?
C18 H18 0.9300 . ?
C18 C17 1.37(2) . ?
C17 H17 0.9300 . ?
C2 H2 0.9300 . ?
C2 C3 1.41(2) . ?
C33 H33 0.9300 . ?
C33 C32 1.371(18) . ?
C5 H5 0.9300 . ?
C5 C4 1.36(2) . ?
C29 H29 0.9300 . ?
C29 C30 1.38(2) . ?
C15 H15 0.9300 . ?
C59 H59 0.9300 . ?
C59 C60 1.39(2) . ?
C32 H32 0.9300 . ?
C27 H27 0.9300 . ?
C27 C26 1.34(2) . ?
C9 C8 1.49(2) . ?
C60 H60 0.9300 . ?
C4 C7 1.56(2) . ?
C4 C3 1.38(2) . ?
C48 H48 0.9300 . ?
C50 H50 0.9300 . ?
C50 C51 1.37(2) . ?
C30 H30 0.9300 . ?
C8 C7 1.26(2) . ?
C12 H12 0.9300 . ?
C12 C11 1.34(2) . ?
C51 H51 0.9300 . ?
C26 H26 0.9300 . ?
C11 H11 0.9300 . ?
C7 H7 0.9300 . ?
C3 H3 0.9300 . ?
C53 C52 1.36(3) . ?
C52 H52 0.9300 . ?
C61 C62 1.36(6) . ?
C62 H62 0.9300 . ?

loop_
_geom_torsion_atom_site_label_1
_geom_torsion_atom_site_label_2
_geom_torsion_atom_site_label_3
_geom_torsion_atom_site_label_4
_geom_torsion
_geom_torsion_site_symmetry_1
_geom_torsion_site_symmetry_2
_geom_torsion_site_symmetry_3
_geom_torsion_site_symmetry_4
_geom_torsion_publ_flag
I6 C43 C42 C41 178.1(10) . . . . ?
I6 C43 C44 C45 -176.6(10) . . . . ?
I7 C46 C47 C48 -177.0(10) . . . . ?
I7 C46 C51 C50 177.1(11) . . . . ?
I3 C16 C21 C20 177.9(9) . . . . ?
I3 C16 C17 C18 -175.8(12) . . . . ?
I2 C13 C14 C15 177.2(10) . . . . ?
I2 C13 C12 C11 -178.3(14) . . . . ?
I5 C31 C36 C35 177.6(10) . . . . ?
I5 C31 C32 C33 -178.2(10) . . . . ?
I8 C58 C59 C60 -179.9(10) . . . . ?
I4 C28 C29 C30 179.7(11) . . . . ?
I4 C28 C27 C26 -179.2(12) . . . . ?
I1 C1 C6 C5 -177.1(11) . . . . ?
I1 C1 C2 C3 176.4(11) . . . . ?
C43 C42 C41 C40 -3(2) . . . . ?
C43 C44 C45 C40 0(2) . . . . ?
C46 C47 C48 C49 1(2) . . . . ?
C28 C29 C30 C25 1(2) . . . . ?
C28 C27 C26 C25 -2(2) . . . . ?
C34 C37 C39 C40 172.3(13) . . . . ?
C34 C33 C32 C31 0(2) . . . . ?
C42 C43 C44 C45 2(2) . . . . ?
C42 C41 C40 C45 5(2) . . . . ?
C42 C41 C40 C39 -173.4(13) . . . . ?
C54 C53 C52 C49 2(3) . . . . ?
C54 C61 C62 C55 -1(4) . . . . ?
N4 C54 C53 C55 -10(8) . . . . ?
N4 C54 C53 C52 174(6) . . . . ?
N4 C54 C61 C49 7(7) . . . . ?
N4 C54 C61 C62 -177(3) . . . . ?
C19 C20 C21 C16 -2(2) . . . . ?
C19 C22 C24 C25 179.3(12) . . . . ?
C19 C18 C17 C16 -2(2) . . . . ?
C47 C46 C51 C50 0(2) . . . . ?
C20 C19 C22 C23 168.2(12) . . . . ?
C20 C19 C22 C24 -14(2) . . . . ?
C20 C19 C18 C17 0(2) . . . . ?
C31 C36 C35 C34 1(2) . . . . ?
C23 C22 C24 C25 -3(2) . . . . ?
C13 C14 C15 C10 0(2) . . . . ?
C13 C12 C11 C10 2(3) . . . . ?
C38 C37 C39 C40 -5(2) . . . . ?
C41 C40 C45 C44 -4(2) . . . . ?
C41 C40 C39 C37 10(2) . . . . ?
C37 C34 C35 C36 -178.3(12) . . . . ?
C37 C34 C33 C32 177.7(12) . . . . ?
C36 C31 C32 C33 0(2) . . . . ?
C21 C16 C17 C18 1(2) . . . . ?
C22 C19 C20 C21 179.7(12) . . . . ?
C22 C19 C18 C17 -177.5(13) . . . . ?
C57 C58 C59 C60 -1(2) . . . . ?
C57 C56 C55 C60 4(2) . . . . ?
C57 C56 C55 C53 -179.5(14) . . . . ?
C57 C56 C55 C62 -167(3) . . . . ?
C14 C13 C12 C11 0(2) . . . . ?
C58 C57 C56 C55 -4(2) . . . . ?
C58 C59 C60 C55 1(2) . . . . ?
C49 C50 C51 C46 -1(2) . . . . ?
C49 C61 C62 C55 176(2) . . . . ?
C44 C43 C42 C41 0(2) . . . . ?
C1 C6 C5 C4 1(2) . . . . ?
C1 C2 C3 C4 1(2) . . . . ?
C35 C34 C37 C38 -159.4(12) . . . . ?
C35 C34 C37 C39 23(2) . . . . ?
C35 C34 C33 C32 0(2) . . . . ?
C6 C1 C2 C3 0(2) . . . . ?
C6 C5 C4 C7 178.0(14) . . . . ?
C6 C5 C4 C3 0(2) . . . . ?
C56 C57 C58 I8 -178.4(11) . . . . ?
C56 C57 C58 C59 2(2) . . . . ?
C56 C55 C60 C59 -2(2) . . . . ?
C56 C55 C53 C54 -12(2) . . . . ?
C56 C55 C53 C52 165.1(16) . . . . ?
C56 C55 C62 C61 -20(5) . . . . ?
C55 C53 C52 C49 -175.0(15) . . . . ?
C45 C40 C39 C37 -168.3(15) . . . . ?
C39 C40 C45 C44 175.1(13) . . . . ?
C10 C8 C7 C4 178.2(13) . . . . ?
C24 C25 C30 C29 -178.5(14) . . . . ?
C24 C25 C26 C27 178.8(14) . . . . ?
C18 C19 C20 C21 1.9(19) . . . . ?
C18 C19 C22 C23 -14.1(18) . . . . ?
C18 C19 C22 C24 163.5(14) . . . . ?
C17 C16 C21 C20 1(2) . . . . ?
C2 C1 C6 C5 -1(2) . . . . ?
C33 C34 C37 C38 22.7(16) . . . . ?
C33 C34 C37 C39 -154.7(14) . . . . ?
C33 C34 C35 C36 -0.4(19) . . . . ?
C5 C4 C7 C8 -157.3(17) . . . . ?
C5 C4 C3 C2 -1(2) . . . . ?
C29 C28 C27 C26 3(2) . . . . ?
C15 C10 C8 C9 -169.3(13) . . . . ?
C15 C10 C8 C7 14(2) . . . . ?
C15 C10 C11 C12 -3(2) . . . . ?
C32 C31 C36 C35 -1(2) . . . . ?
C27 C28 C29 C30 -2(2) . . . . ?
C9 C8 C7 C4 2(2) . . . . ?
C60 C55 C53 C54 164.1(15) . . . . ?
C60 C55 C53 C52 -19(3) . . . . ?
C60 C55 C62 C61 168(3) . . . . ?
C48 C49 C50 C51 3(2) . . . . ?
C48 C49 C52 C53 -4(3) . . . . ?
C48 C49 C61 C54 -4(4) . . . . ?
C48 C49 C61 C62 -180(3) . . . . ?
C50 C49 C48 C47 -2(2) . . . . ?
C50 C49 C52 C53 172.4(18) . . . . ?
C50 C49 C61 C54 169(2) . . . . ?
C50 C49 C61 C62 -7(5) . . . . ?
C30 C25 C24 C22 161.3(15) . . . . ?
C30 C25 C26 C27 1(2) . . . . ?
C8 C10 C15 C14 -179.1(13) . . . . ?
C8 C10 C11 C12 177.9(16) . . . . ?
C12 C13 C14 C15 -1(2) . . . . ?
C51 C46 C47 C48 0(2) . . . . ?
C26 C25 C24 C22 -17(2) . . . . ?
C26 C25 C30 C29 -1(2) . . . . ?
C11 C10 C15 C14 2(2) . . . . ?
C11 C10 C8 C9 9(2) . . . . ?
C11 C10 C8 C7 -167.1(16) . . . . ?
C7 C4 C3 C2 -178.6(14) . . . . ?
C3 C4 C7 C8 21(3) . . . . ?
C53 C55 C60 C59 -178.0(16) . . . . ?
C52 C49 C48 C47 174.1(16) . . . . ?
C52 C49 C50 C51 -174.8(15) . . . . ?
C61 C49 C48 C47 172.5(17) . . . . ?
C61 C49 C50 C51 -169(3) . . . . ?
C62 C55 C60 C59 172.1(19) . . . . ?

loop_
_twin_individual_id
_twin_individual_mass_fraction_refined
1 0.904(2)
2 0.096(2)
